data_7209314
loop_
_publ_author_name
'Straehle, J.'
'Werner, W.'

_publ_section_title
;
 Die Kristallstruktur des Silbertetrachloroaurats(III) Ag Au Cl4 und seine
 kristallchemische Verwandtschaft zum Rubidiumtetrachloro- Aurat(III) Rb
 Au Cl4
;
_journal_name_full
;
Zeitschrift fuer Naturforschung, Teil B. Anorganische Chemie, Organische
 Chemie (2,1947-32,1977)
;
_journal_page_first 741
_journal_page_last 744
_journal_volume 32
_journal_year 1977
_chemical_formula_sum 'Ag Au Cl4'
_chemical_name_systematic 'Ag (Au Cl4)'
_space_group_IT_number 15
_symmetry_space_group_name_Hall '-I 2yc'
_symmetry_space_group_name_H-M 'I 1 2/c 1'
_cell_angle_alpha 90
_cell_angle_beta 122.72
_cell_angle_gamma 90
_cell_formula_units_Z 4
_cell_length_a 13.223
_cell_length_b 4.101
_cell_length_c 13.089
_cell_volume 597.157
_citation_journal_id_ASTM ZENBAX
_cod_data_source_file silver1-2_48.cif
_cod_data_source_block Ag1Au1Cl4
_cod_original_sg_symbol_Hall '-C 2yc (x,y,-x+z)'
_cod_original_formula_sum 'Ag1 Au1 Cl4'
_cod_database_code 7209314

loop_
_symmetry_equiv_pos_as_xyz
x,y,z
-x,y,-z+1/2
-x,-y,-z
x,-y,z-1/2
x+1/2,y+1/2,z+1/2
-x+1/2,y+1/2,-z+1
-x+1/2,-y+1/2,-z+1/2
x+1/2,-y+1/2,z

loop_
_atom_site_label
_atom_site_type_symbol
_atom_site_fract_x
_atom_site_fract_y
_atom_site_fract_z
_atom_site_occupancy
_atom_site_U_iso_or_equiv
Cl2 Cl-1 0.1383 0.3126 -0.0084 1 0.0
Cl1 Cl-1 0.1179 0.0272 0.2067 1 0.0
Ag1 Ag+1 0 0.4915 0.25 1 0.0
Au1 Au+3 0 0 0 1 0.0
